data_4332881
loop_
_publ_author_name
'Park, Kyung-Ho'
'Bradley, Alexander Z.'
'Thompson, Jeffery S.'
'Marshall, Will J.'

_publ_section_title
;
 Nonfluorinated Volatile Copper(I) 1,3-Diketiminates as Precursors for Cu
 Metal Deposition via Atomic Layer Deposition
;
_journal_issue 21
_journal_name_full 'Inorganic Chemistry'
_journal_page_first 8480
_journal_page_last 8482
_journal_paper_doi 10.1021/ic061016e
_journal_volume 45
_journal_year 2006
_chemical_formula_sum 'C13 H23 Cu N2'
_chemical_formula_weight 270.87
_chemical_name_systematic
;
 ?
;
_space_group_IT_number 19
_symmetry_cell_setting orthorhombic
_symmetry_space_group_name_Hall 'P 2ac 2ab'
_symmetry_space_group_name_H-M 'P 21 21 21'
_atom_sites_solution_hydrogens geom
_atom_sites_solution_primary direct
_atom_sites_solution_secondary difmap
_audit_creation_method SHELXL-97
_cell_angle_alpha 90.00
_cell_angle_beta 90.00
_cell_angle_gamma 90.00
_cell_formula_units_Z 4
_cell_length_a 5.6113(5)
_cell_length_b 12.6077(12)
_cell_length_c 19.3108(17)
_cell_measurement_temperature 293(2)
_cell_volume 1366.2(2)
_computing_cell_refinement 'Bruker XSCANS'
_computing_data_collection 'Bruker XSCANS'
_computing_data_reduction 'Bruker SHELXTL'
_computing_molecular_graphics 'Bruker SHELXTL'
_computing_publication_material 'Bruker SHELXTL'
_computing_structure_refinement 'SHELXL-97 (Sheldrick, 1997)'
_computing_structure_solution 'SHELXS-97 (Sheldrick, 1990)'
_diffrn_ambient_temperature 293(2)
_diffrn_measured_fraction_theta_full 0.998
_diffrn_measured_fraction_theta_max 0.998
_diffrn_measurement_device_type 'Bruker P4'
_diffrn_measurement_method '\w scans'
_diffrn_radiation_monochromator graphite
_diffrn_radiation_source 'fine-focus sealed tube'
_diffrn_radiation_type MoK\a
_diffrn_radiation_wavelength 0.71073
_diffrn_reflns_av_R_equivalents 0.0672
_diffrn_reflns_av_sigmaI/netI 0.0922
_diffrn_reflns_limit_h_max 7
_diffrn_reflns_limit_h_min -7
_diffrn_reflns_limit_k_max 16
_diffrn_reflns_limit_k_min -16
_diffrn_reflns_limit_l_max 21
_diffrn_reflns_limit_l_min -25
_diffrn_reflns_number 10845
_diffrn_reflns_theta_full 28.24
_diffrn_reflns_theta_max 28.24
_diffrn_reflns_theta_min 1.93
_exptl_absorpt_coefficient_mu 1.576
_exptl_absorpt_correction_type none
_exptl_crystal_colour colourless
_exptl_crystal_density_diffrn 1.317
_exptl_crystal_density_method 'not measured'
_exptl_crystal_description rect.blok
_exptl_crystal_F_000 576
_exptl_crystal_size_max 0.200
_exptl_crystal_size_mid 0.080
_exptl_crystal_size_min 0.040
_refine_diff_density_max 0.281
_refine_diff_density_min -0.419
_refine_diff_density_rms 0.067
_refine_ls_abs_structure_details 'Flack H D (1983), Acta Cryst. A39, 876-881'
_refine_ls_abs_structure_Flack 0.51(2)
_refine_ls_extinction_method none
_refine_ls_goodness_of_fit_ref 0.850
_refine_ls_hydrogen_treatment riding
_refine_ls_matrix_type full
_refine_ls_number_parameters 166
_refine_ls_number_reflns 3375
_refine_ls_number_restraints 0
_refine_ls_restrained_S_all 0.850
_refine_ls_R_factor_all 0.0686
_refine_ls_R_factor_gt 0.0389
_refine_ls_shift/su_max 0.075
_refine_ls_shift/su_mean 0.002
_refine_ls_structure_factor_coef Fsqd
_refine_ls_weighting_details 'calc w=1/[\s^2^(Fo^2^)+(0.0314P)^2^+0.0000P] where P=(Fo^2^+2Fc^2^)/3'
_refine_ls_weighting_scheme calc
_refine_ls_wR_factor_gt 0.0687
_refine_ls_wR_factor_ref 0.0739
_reflns_number_gt 2149
_reflns_number_total 3375
_reflns_threshold_expression >2sigma(I)
_cod_data_source_file ic061016esup2.cif
_cod_data_source_block 04189
_cod_depositor_comments
;
The following automatic conversions were performed:

'_symmetry_cell_setting' value 'Orthorhombic' changed to
'orthorhombic' according to
/home/saulius/struct/CIF-dictionaries/cif_core.dic dictionary named
'cif_core.dic' version 2.4.2 from 2011-04-26.

Automatic conversion script
Id: cif_fix_values 1891 2012-01-12 08:04:46Z andrius 
;
_cod_original_sg_symbol_H-M P2(1)2(1)2(1)
_cod_database_code 4332881

loop_
_symmetry_equiv_pos_as_xyz
'x, y, z'
'-x+1/2, -y, z+1/2'
'-x, y+1/2, -z+1/2'
'x+1/2, -y+1/2, -z'

loop_
_atom_site_label
_atom_site_type_symbol
_atom_site_fract_x
_atom_site_fract_y
_atom_site_fract_z
_atom_site_U_iso_or_equiv
_atom_site_adp_type
_atom_site_occupancy
_atom_site_symmetry_multiplicity
_atom_site_calc_flag
_atom_site_refinement_flags
Cu1 Cu -0.47632(6) -0.19642(3) -0.202010(18) 0.02962(12) Uani 1 1 d .
N1 N -0.2390(5) -0.2986(3) -0.17913(15) 0.0342(7) Uani 1 1 d .
H1 H -0.227(6) -0.323(3) -0.1441(15) 0.032(11) Uiso 1 1 d .
C1 C 0.0956(5) -0.4195(3) -0.19650(17) 0.0394(8) Uani 1 1 d .
H1B H 0.0377 -0.4502 -0.1543 0.059 Uiso 1 1 calc R
H1C H 0.2450 -0.3847 -0.1879 0.059 Uiso 1 1 calc R
H1D H 0.1177 -0.4742 -0.2304 0.059 Uiso 1 1 calc R
N2 N -0.4067(4) -0.1920(2) -0.29895(12) 0.0286(5) Uani 1 1 d .
C2 C -0.0817(5) -0.3401(2) -0.22290(16) 0.0310(8) Uani 1 1 d .
C3 C -0.0748(5) -0.3128(2) -0.29264(15) 0.0308(7) Uani 1 1 d .
H3A H 0.0455 -0.3435 -0.3190 0.037 Uiso 1 1 calc R
C4 C -0.2297(6) -0.2441(3) -0.32711(16) 0.0282(8) Uani 1 1 d .
C5 C -0.2117(6) -0.2229(3) -0.40391(16) 0.0387(9) Uani 1 1 d .
H5A H -0.0712 -0.1812 -0.4145 0.046 Uiso 1 1 calc R
H5B H -0.2054 -0.2887 -0.4299 0.046 Uiso 1 1 calc R
C6 C -0.4326(8) -0.1630(4) -0.41996(19) 0.0796(16) Uani 1 1 d .
H6A H -0.5444 -0.2075 -0.4449 0.096 Uiso 1 1 calc R
H6B H -0.3963 -0.1014 -0.4482 0.096 Uiso 1 1 calc R
C7 C -0.5361(6) -0.1295(2) -0.35188(15) 0.0353(8) Uani 1 1 d .
H7A H -0.5125 -0.0541 -0.3445 0.042 Uiso 1 1 calc R
H7B H -0.7054 -0.1446 -0.3502 0.042 Uiso 1 1 calc R
C8 C -0.7488(6) -0.1027(3) -0.18249(17) 0.0319(8) Uani 1 1 d .
H8 H -0.877(5) -0.140(2) -0.2015(15) 0.026(8) Uiso 1 1 d .
H8' H -0.713(5) -0.028(3) -0.2019(15) 0.039(9) Uiso 1 1 d .
C9 C -0.6608(6) -0.1394(3) -0.12058(17) 0.0308(8) Uani 1 1 d .
H9 H -0.735(4) -0.203(2) -0.1013(14) 0.020(7) Uiso 1 1 d .
C10 C -0.5174(6) -0.0745(2) -0.06883(13) 0.0286(7) Uani 1 1 d .
C11 C -0.6980(6) -0.0247(3) -0.01806(17) 0.0425(10) Uani 1 1 d .
H11A H -0.6144 0.0173 0.0156 0.064 Uiso 1 1 calc R
H11B H -0.7849 -0.0799 0.0050 0.064 Uiso 1 1 calc R
H11C H -0.8070 0.0196 -0.0432 0.064 Uiso 1 1 calc R
C12 C -0.3747(6) 0.0130(3) -0.10445(16) 0.0359(8) Uani 1 1 d .
H12A H -0.2685 -0.0180 -0.1378 0.054 Uiso 1 1 calc R
H12B H -0.2839 0.0512 -0.0705 0.054 Uiso 1 1 calc R
H12C H -0.4818 0.0608 -0.1275 0.054 Uiso 1 1 calc R
C13 C -0.3497(6) -0.1464(3) -0.02833(17) 0.0375(9) Uani 1 1 d .
H13A H -0.2352 -0.1772 -0.0594 0.056 Uiso 1 1 calc R
H13B H -0.4398 -0.2018 -0.0065 0.056 Uiso 1 1 calc R
H13C H -0.2683 -0.1056 0.0063 0.056 Uiso 1 1 calc R

loop_
_atom_site_aniso_label
_atom_site_aniso_U_11
_atom_site_aniso_U_22
_atom_site_aniso_U_33
_atom_site_aniso_U_23
_atom_site_aniso_U_13
_atom_site_aniso_U_12
Cu1 0.0301(2) 0.03144(18) 0.02733(19) -0.0004(2) 0.0015(2) 0.0032(2)
N1 0.0410(16) 0.0352(17) 0.0265(18) 0.0038(16) -0.0001(13) 0.0034(17)
C1 0.0404(18) 0.0360(18) 0.042(2) 0.0022(19) -0.0057(19) 0.0103(15)
N2 0.0277(12) 0.0306(13) 0.0276(13) 0.0009(16) -0.0047(12) 0.0018(12)
C2 0.0267(18) 0.0281(17) 0.038(2) -0.0061(14) -0.0048(14) -0.0025(14)
C3 0.0319(15) 0.0335(16) 0.0271(16) -0.0036(18) 0.0004(15) 0.0065(15)
C4 0.0275(17) 0.0305(19) 0.0268(19) -0.0030(15) -0.0025(15) -0.0058(16)
C5 0.041(2) 0.050(3) 0.026(2) 0.0036(17) 0.0029(16) -0.0027(18)
C6 0.093(4) 0.111(4) 0.034(2) -0.002(2) -0.003(2) 0.046(3)
C7 0.035(2) 0.0365(18) 0.0345(18) 0.0048(15) -0.0085(17) 0.0003(19)
C8 0.0280(18) 0.034(2) 0.034(2) -0.0021(17) 0.0011(16) 0.0016(17)
C9 0.0248(19) 0.036(2) 0.031(2) -0.0016(17) 0.0066(15) 0.0000(16)
C10 0.0251(17) 0.0328(16) 0.0280(16) -0.0006(13) 0.0051(17) 0.0036(18)
C11 0.037(2) 0.049(2) 0.042(2) -0.0103(19) 0.0038(18) 0.0050(19)
C12 0.036(2) 0.038(2) 0.033(2) 0.0039(17) -0.0003(16) -0.0035(17)
C13 0.037(2) 0.043(2) 0.033(2) 0.0006(18) -0.0051(17) -0.0026(18)

loop_
_atom_type_symbol
_atom_type_description
_atom_type_scat_dispersion_real
_atom_type_scat_dispersion_imag
_atom_type_scat_source
C C 0.0033 0.0016 'International Tables Vol C Tables 4.2.6.8 and 6.1.1.4'
H H 0.0000 0.0000 'International Tables Vol C Tables 4.2.6.8 and 6.1.1.4'
N N 0.0061 0.0033 'International Tables Vol C Tables 4.2.6.8 and 6.1.1.4'
Cu Cu 0.3201 1.2651 'International Tables Vol C Tables 4.2.6.8 and 6.1.1.4'

loop_
_geom_angle_atom_site_label_1
_geom_angle_atom_site_label_2
_geom_angle_atom_site_label_3
_geom_angle
N1 Cu1 N2 95.97(11)
N1 Cu1 C8 154.74(13)
N2 Cu1 C8 109.18(12)
N1 Cu1 C9 114.80(13)
N2 Cu1 C9 149.09(13)
C8 Cu1 C9 40.32(13)
C2 N1 Cu1 125.7(2)
C4 N2 C7 110.7(3)
C4 N2 Cu1 123.1(2)
C7 N2 Cu1 126.2(2)
N1 C2 C3 122.4(3)
N1 C2 C1 119.2(3)
C3 C2 C1 118.4(3)
C2 C3 C4 126.7(3)
N2 C4 C3 125.9(3)
N2 C4 C5 111.7(3)
C3 C4 C5 122.5(3)
C6 C5 C4 103.9(3)
C5 C6 C7 106.5(3)
N2 C7 C6 105.4(3)
C9 C8 Cu1 71.7(2)
C8 C9 C10 125.5(3)
C8 C9 Cu1 68.00(19)
C10 C9 Cu1 115.6(2)
C9 C10 C13 110.1(3)
C9 C10 C12 111.7(3)
C13 C10 C12 109.7(3)
C9 C10 C11 106.8(3)
C13 C10 C11 108.8(3)
C12 C10 C11 109.7(3)

loop_
_geom_bond_atom_site_label_1
_geom_bond_atom_site_label_2
_geom_bond_distance
Cu1 N1 1.904(3)
Cu1 N2 1.913(2)
Cu1 C8 1.968(3)
Cu1 C9 2.015(3)
N1 C2 1.330(4)
C1 C2 1.500(4)
N2 C4 1.309(4)
N2 C7 1.481(4)
C2 C3 1.391(4)
C3 C4 1.396(4)
C4 C5 1.511(4)
C5 C6 1.485(5)
C6 C7 1.498(5)
C8 C9 1.373(5)
C9 C10 1.522(4)
C10 C13 1.523(4)
C10 C12 1.527(4)
C10 C11 1.543(4)

loop_
_geom_torsion_atom_site_label_1
_geom_torsion_atom_site_label_2
_geom_torsion_atom_site_label_3
_geom_torsion_atom_site_label_4
_geom_torsion
N2 Cu1 N1 C2 3.3(3)
C8 Cu1 N1 C2 177.9(3)
C9 Cu1 N1 C2 -173.7(3)
N1 Cu1 N2 C4 -4.4(3)
C8 Cu1 N2 C4 178.0(2)
C9 Cu1 N2 C4 170.2(3)
N1 Cu1 N2 C7 177.0(2)
C8 Cu1 N2 C7 -0.6(3)
C9 Cu1 N2 C7 -8.4(4)
Cu1 N1 C2 C3 -0.5(5)
Cu1 N1 C2 C1 179.5(2)
N1 C2 C3 C4 -2.6(5)
C1 C2 C3 C4 177.3(3)
C7 N2 C4 C3 -178.3(3)
Cu1 N2 C4 C3 2.9(4)
C7 N2 C4 C5 0.8(4)
Cu1 N2 C4 C5 -178.0(2)
C2 C3 C4 N2 1.3(5)
C2 C3 C4 C5 -177.7(3)
N2 C4 C5 C6 -9.1(4)
C3 C4 C5 C6 170.0(3)
C4 C5 C6 C7 13.4(4)
C4 N2 C7 C6 7.8(4)
Cu1 N2 C7 C6 -173.4(3)
C5 C6 C7 N2 -13.2(4)
N1 Cu1 C8 C9 11.8(5)
N2 Cu1 C8 C9 -173.8(2)
Cu1 C8 C9 C10 106.5(3)
N1 Cu1 C9 C8 -174.5(2)
N2 Cu1 C9 C8 11.4(4)
N1 Cu1 C9 C10 65.5(3)
N2 Cu1 C9 C10 -108.6(3)
C8 Cu1 C9 C10 -120.0(4)
C8 C9 C10 C13 -151.1(3)
Cu1 C9 C10 C13 -70.8(3)
C8 C9 C10 C12 -29.0(4)
Cu1 C9 C10 C12 51.3(3)
C8 C9 C10 C11 90.9(4)
Cu1 C9 C10 C11 171.2(2)
